data_4086782
loop_
_publ_author_name
'Iwai, Tomohiro'
'Tanaka, Ryotaro'
'Sawamura, Masaya'

_publ_section_title
;
 Synthesis, Coordination Properties, and Catalytic Application of
 Triarylmethane-Monophosphines
;
_journal_issue 23
_journal_name_full Organometallics
_journal_page_first 3959
_journal_paper_doi 10.1021/acs.organomet.6b00752
_journal_volume 35
_journal_year 2016
_chemical_formula_moiety 'C33 H29 O2 P'
_chemical_formula_sum 'C33 H29 O2 P'
_chemical_formula_weight 488.56
_space_group_crystal_system monoclinic
_space_group_IT_number 14
_space_group_name_Hall '-P 2ybc'
_space_group_name_H-M_alt 'P 1 21/c 1'
_symmetry_space_group_name_Hall '-P 2ybc'
_symmetry_space_group_name_H-M 'P 1 21/c 1'
_atom_sites_solution_hydrogens geom
_atom_sites_solution_primary direct
_atom_sites_solution_secondary difmap
_cell_angle_alpha 90.0000
_cell_angle_beta 111.649(3)
_cell_angle_gamma 90.0000
_cell_formula_units_Z 4
_cell_length_a 13.437(3)
_cell_length_b 15.610(3)
_cell_length_c 13.250(3)
_cell_measurement_reflns_used 6697
_cell_measurement_temperature 170
_cell_measurement_theta_max 27.50
_cell_measurement_theta_min 3.00
_cell_volume 2583.2(10)
_computing_cell_refinement 'CrystalClear-SM Expert 2.0 r16'
_computing_data_collection 'CrystalClear-SM Expert 2.0 r16 (Rigaku, 2013)'
_computing_data_reduction 'CrystalClear-SM Expert 2.0 r16'
_computing_molecular_graphics 'CrystalStructure 4.2'
_computing_publication_material 'CrystalStructure 4.2 (Rigaku, 2015)'
_computing_structure_refinement 'SHELXL Version 2014/7 (Sheldrick, 2008)'
_computing_structure_solution 'SIR2011 (Burla, et al., 2012)'
_diffrn_ambient_temperature 170
_diffrn_detector_area_resol_mean 7.314
_diffrn_measured_fraction_theta_full 0.990
_diffrn_measured_fraction_theta_max 0.990
_diffrn_measurement_device_type 'Rigaku Mercury70'
_diffrn_measurement_method \w
_diffrn_radiation_type 'Mo K\a'
_diffrn_radiation_wavelength 0.71075
_diffrn_reflns_av_R_equivalents 0.0336
_diffrn_reflns_Laue_measured_fraction_full 0.990
_diffrn_reflns_Laue_measured_fraction_max 0.990
_diffrn_reflns_limit_h_max 16
_diffrn_reflns_limit_h_min -15
_diffrn_reflns_limit_k_max 19
_diffrn_reflns_limit_k_min -18
_diffrn_reflns_limit_l_max 14
_diffrn_reflns_limit_l_min -16
_diffrn_reflns_number 19178
_diffrn_reflns_point_group_measured_fraction_full 0.990
_diffrn_reflns_point_group_measured_fraction_max 0.990
_diffrn_reflns_theta_full 25.242
_diffrn_reflns_theta_max 26.000
_diffrn_reflns_theta_min 3.015
_diffrn_standards_number 0
_exptl_absorpt_coefficient_mu 0.135
_exptl_absorpt_correction_T_max 0.973
_exptl_absorpt_correction_T_min 0.764
_exptl_absorpt_correction_type multi-scan
_exptl_absorpt_process_details 'REQAB (Rigaku, 1998)'
_exptl_crystal_colour colorless
_exptl_crystal_density_diffrn 1.256
_exptl_crystal_density_method 'not measured'
_exptl_crystal_description prism
_exptl_crystal_F_000 1032.00
_exptl_crystal_size_max 0.200
_exptl_crystal_size_mid 0.200
_exptl_crystal_size_min 0.200
_refine_diff_density_max 0.21
_refine_diff_density_min -0.36
_refine_ls_extinction_method none
_refine_ls_goodness_of_fit_ref 0.981
_refine_ls_hydrogen_treatment constr
_refine_ls_number_parameters 325
_refine_ls_number_reflns 5035
_refine_ls_number_restraints 0
_refine_ls_R_factor_all 0.0694
_refine_ls_R_factor_gt 0.0426
_refine_ls_shift/su_max 0.001
_refine_ls_structure_factor_coef Fsqd
_refine_ls_weighting_details 'w = 1/[\s^2^(Fo^2^)+(0.0619P)^2^] where P=(Fo^2^+2Fc^2^)/3'
_refine_ls_weighting_scheme calc
_refine_ls_wR_factor_gt 0.1012
_refine_ls_wR_factor_ref 0.1191
_reflns_Friedel_coverage 0.000
_reflns_number_gt 3493
_reflns_number_total 5035
_reflns_threshold_expression F^2^>2.0\s(F^2^)
_cod_data_source_file om6b00752_si_002.cif
_cod_data_source_block L2
_cod_depositor_comments 'Adding full bibliography for 4086782--4086793.cif.'
_cod_database_code 4086782

loop_
_space_group_symop_id
_space_group_symop_operation_xyz
1 +X,+Y,+Z
2 -X,1/2+Y,1/2-Z
3 -X,-Y,-Z
4 +X,-1/2-Y,-1/2+Z

loop_
_atom_site_label
_atom_site_type_symbol
_atom_site_fract_x
_atom_site_fract_y
_atom_site_fract_z
_atom_site_U_iso_or_equiv
_atom_site_adp_type
_atom_site_occupancy
_atom_site_site_symmetry_order
_atom_site_calc_flag
_atom_site_refinement_flags_posn
_atom_site_refinement_flags_adp
P1 P 0.69118(4) 0.11017(3) 0.68784(4) 0.03021(15) Uani 1 1 d . .
O1 O 0.90643(11) -0.28887(9) 0.81135(14) 0.0535(4) Uani 1 1 d . .
O2 O 0.85742(11) 0.10194(9) 1.36466(11) 0.0471(4) Uani 1 1 d . .
C1 C 0.74156(13) 0.01874(12) 0.63506(15) 0.0298(4) Uani 1 1 d . .
C2 C 0.83346(14) 0.03223(13) 0.61150(16) 0.0391(5) Uani 1 1 d . .
H1 H 0.8667 0.0870 0.6246 0.047 Uiso 1 1 calc R U
C3 C 0.87709(15) -0.03225(15) 0.56961(17) 0.0449(5) Uani 1 1 d . .
H2 H 0.9388 -0.0214 0.5527 0.054 Uiso 1 1 calc R U
C4 C 0.83114(15) -0.11219(14) 0.55239(17) 0.0429(5) Uani 1 1 d . .
H3 H 0.8611 -0.1569 0.5239 0.052 Uiso 1 1 calc R U
C5 C 0.74102(15) -0.12734(13) 0.57676(17) 0.0415(5) Uani 1 1 d . .
H4 H 0.7097 -0.1828 0.5657 0.050 Uiso 1 1 calc R U
C6 C 0.69613(14) -0.06235(12) 0.61709(15) 0.0341(4) Uani 1 1 d . .
H5 H 0.6337 -0.0734 0.6326 0.041 Uiso 1 1 calc R U
C7 C 0.60547(13) 0.16354(11) 0.56256(15) 0.0300(4) Uani 1 1 d . .
C8 C 0.54942(14) 0.23711(12) 0.57124(17) 0.0385(5) Uani 1 1 d . .
H6 H 0.5520 0.2552 0.6406 0.046 Uiso 1 1 calc R U
C9 C 0.49049(15) 0.28369(13) 0.48004(19) 0.0430(5) Uani 1 1 d . .
H7 H 0.4523 0.3330 0.4873 0.052 Uiso 1 1 calc R U
C10 C 0.48659(15) 0.25938(13) 0.37879(18) 0.0430(5) Uani 1 1 d . .
H8 H 0.4470 0.2922 0.3165 0.052 Uiso 1 1 calc R U
C11 C 0.54092(15) 0.18681(13) 0.36888(17) 0.0423(5) Uani 1 1 d . .
H9 H 0.5378 0.1690 0.2992 0.051 Uiso 1 1 calc R U
C12 C 0.60025(14) 0.13957(12) 0.46044(16) 0.0348(4) Uani 1 1 d . .
H10 H 0.6378 0.0900 0.4525 0.042 Uiso 1 1 calc R U
C13 C 0.59381(13) 0.06300(11) 0.73945(15) 0.0281(4) Uani 1 1 d . .
C14 C 0.62921(13) 0.03121(11) 0.84652(15) 0.0277(4) Uani 1 1 d . .
C15 C 0.55353(13) 0.00174(11) 0.88732(15) 0.0314(4) Uani 1 1 d . .
H11 H 0.5770 -0.0188 0.9599 0.038 Uiso 1 1 calc R U
C16 C 0.44480(14) 0.00163(12) 0.82480(16) 0.0340(4) Uani 1 1 d . .
H12 H 0.3946 -0.0192 0.8540 0.041 Uiso 1 1 calc R U
C17 C 0.41032(14) 0.03220(12) 0.71930(16) 0.0324(4) Uani 1 1 d . .
H13 H 0.3362 0.0323 0.6756 0.039 Uiso 1 1 calc R U
C18 C 0.48422(13) 0.06261(12) 0.67759(15) 0.0313(4) Uani 1 1 d . .
H14 H 0.4597 0.0837 0.6052 0.038 Uiso 1 1 calc R U
C19 C 0.74888(13) 0.02424(11) 0.91588(15) 0.0288(4) Uani 1 1 d . .
H15 H 0.7851 0.0701 0.8894 0.035 Uiso 1 1 calc R U
C20 C 0.79390(13) -0.06059(11) 0.89435(14) 0.0300(4) Uani 1 1 d . .
C21 C 0.89218(13) -0.06223(12) 0.88192(15) 0.0333(4) Uani 1 1 d . .
H16 H 0.9322 -0.0107 0.8913 0.040 Uiso 1 1 calc R U
C22 C 0.93355(14) -0.13695(13) 0.85614(17) 0.0384(5) Uani 1 1 d . .
H17 H 1.0010 -0.1365 0.8482 0.046 Uiso 1 1 calc R U
C23 C 0.87577(14) -0.21178(12) 0.84225(17) 0.0372(5) Uani 1 1 d . .
C24 C 0.77915(15) -0.21287(12) 0.85773(17) 0.0387(5) Uani 1 1 d . .
H18 H 0.7405 -0.2649 0.8506 0.046 Uiso 1 1 calc R U
C25 C 0.73933(14) -0.13778(12) 0.88355(16) 0.0363(5) Uani 1 1 d . .
H19 H 0.6732 -0.1390 0.8941 0.044 Uiso 1 1 calc R U
C26 C 0.98094(17) -0.28488(14) 0.7596(2) 0.0516(6) Uani 1 1 d . .
H20 H 0.9966 -0.3430 0.7415 0.062 Uiso 1 1 calc R U
H21 H 0.9510 -0.2510 0.6929 0.062 Uiso 1 1 calc R U
H22 H 1.0471 -0.2580 0.8083 0.062 Uiso 1 1 calc R U
C27 C 0.77424(12) 0.04310(12) 1.03604(15) 0.0289(4) Uani 1 1 d . .
C28 C 0.81626(14) -0.01743(12) 1.11795(15) 0.0352(5) Uani 1 1 d . .
H23 H 0.8270 -0.0745 1.0992 0.042 Uiso 1 1 calc R U
C29 C 0.84272(14) 0.00380(13) 1.22644(16) 0.0374(5) Uani 1 1 d . .
H24 H 0.8713 -0.0386 1.2810 0.045 Uiso 1 1 calc R U
C30 C 0.82756(13) 0.08657(13) 1.25530(16) 0.0350(5) Uani 1 1 d . .
C31 C 0.78370(13) 0.14744(12) 1.17511(16) 0.0328(4) Uani 1 1 d . .
H25 H 0.7715 0.2041 1.1940 0.039 Uiso 1 1 calc R U
C32 C 0.75771(13) 0.12531(11) 1.06718(15) 0.0315(4) Uani 1 1 d . .
H26 H 0.7277 0.1676 1.0128 0.038 Uiso 1 1 calc R U
C33 C 0.84751(18) 0.18726(14) 1.39745(19) 0.0523(6) Uani 1 1 d . .
H27 H 0.8712 0.1897 1.4768 0.063 Uiso 1 1 calc R U
H28 H 0.8920 0.2255 1.3731 0.063 Uiso 1 1 calc R U
H29 H 0.7725 0.2054 1.3651 0.063 Uiso 1 1 calc R U

loop_
_atom_site_aniso_label
_atom_site_aniso_U_11
_atom_site_aniso_U_22
_atom_site_aniso_U_33
_atom_site_aniso_U_23
_atom_site_aniso_U_13
_atom_site_aniso_U_12
P1 0.0335(3) 0.0330(3) 0.0238(3) -0.0003(2) 0.0102(2) -0.0052(2)
O1 0.0561(9) 0.0365(8) 0.0773(13) -0.0041(8) 0.0354(8) 0.0022(7)
O2 0.0565(9) 0.0557(10) 0.0259(8) -0.0006(7) 0.0115(7) 0.0112(7)
C1 0.0276(9) 0.0353(10) 0.0232(10) 0.0036(8) 0.0056(7) -0.0023(8)
C2 0.0337(10) 0.0439(12) 0.0409(13) 0.0020(10) 0.0151(9) -0.0052(9)
C3 0.0348(11) 0.0625(15) 0.0418(14) 0.0036(11) 0.0191(9) 0.0062(10)
C4 0.0398(11) 0.0533(14) 0.0323(12) -0.0025(10) 0.0093(9) 0.0126(10)
C5 0.0406(11) 0.0402(11) 0.0383(13) -0.0043(10) 0.0081(9) 0.0004(9)
C6 0.0295(9) 0.0410(11) 0.0301(11) -0.0001(9) 0.0088(8) -0.0028(8)
C7 0.0339(9) 0.0288(10) 0.0283(11) -0.0016(8) 0.0128(8) -0.0063(8)
C8 0.0452(11) 0.0349(11) 0.0390(13) -0.0024(9) 0.0199(9) -0.0017(9)
C9 0.0423(11) 0.0335(11) 0.0523(15) 0.0057(10) 0.0167(10) 0.0044(9)
C10 0.0418(11) 0.0405(12) 0.0411(14) 0.0138(10) 0.0090(9) -0.0017(9)
C11 0.0499(12) 0.0468(13) 0.0278(12) 0.0034(9) 0.0117(9) -0.0014(10)
C12 0.0409(10) 0.0339(10) 0.0289(11) -0.0005(9) 0.0123(8) -0.0010(8)
C13 0.0315(9) 0.0287(10) 0.0243(10) -0.0029(8) 0.0103(7) -0.0004(7)
C14 0.0300(9) 0.0296(10) 0.0242(10) -0.0014(8) 0.0107(7) 0.0003(7)
C15 0.0322(9) 0.0381(11) 0.0245(11) 0.0011(8) 0.0111(8) 0.0003(8)
C16 0.0323(10) 0.0427(11) 0.0304(11) -0.0033(9) 0.0155(8) -0.0037(8)
C17 0.0275(9) 0.0379(11) 0.0300(11) -0.0039(8) 0.0083(8) -0.0015(8)
C18 0.0340(9) 0.0344(10) 0.0236(10) -0.0007(8) 0.0084(8) -0.0018(8)
C19 0.0285(9) 0.0338(10) 0.0244(10) 0.0029(8) 0.0099(7) -0.0015(7)
C20 0.0308(9) 0.0355(10) 0.0221(10) 0.0028(8) 0.0081(8) 0.0005(8)
C21 0.0286(9) 0.0367(11) 0.0330(12) 0.0003(9) 0.0092(8) -0.0023(8)
C22 0.0296(9) 0.0429(12) 0.0421(13) 0.0011(10) 0.0127(8) 0.0022(9)
C23 0.0393(10) 0.0317(11) 0.0402(13) 0.0023(9) 0.0143(9) 0.0052(8)
C24 0.0400(11) 0.0343(11) 0.0423(13) 0.0046(9) 0.0156(9) -0.0054(9)
C25 0.0332(10) 0.0401(11) 0.0382(12) 0.0028(9) 0.0163(8) -0.0018(8)
C26 0.0531(13) 0.0449(13) 0.0603(17) 0.0009(11) 0.0251(11) 0.0118(10)
C27 0.0231(8) 0.0365(10) 0.0259(11) 0.0015(8) 0.0076(7) 0.0000(7)
C28 0.0366(10) 0.0364(11) 0.0298(12) 0.0037(9) 0.0090(8) 0.0068(8)
C29 0.0399(11) 0.0418(12) 0.0272(11) 0.0068(9) 0.0084(8) 0.0095(9)
C30 0.0279(9) 0.0496(12) 0.0250(11) 0.0000(9) 0.0069(8) 0.0036(8)
C31 0.0276(9) 0.0359(11) 0.0335(12) -0.0012(9) 0.0098(8) -0.0004(8)
C32 0.0292(9) 0.0346(10) 0.0272(11) 0.0052(8) 0.0065(8) -0.0002(8)
C33 0.0674(14) 0.0594(15) 0.0321(13) -0.0098(11) 0.0206(11) -0.0025(11)

loop_
_atom_type_symbol
_atom_type_description
_atom_type_scat_dispersion_real
_atom_type_scat_dispersion_imag
_atom_type_scat_source
C C 0.0033 0.0016
;
International Tables for Crystallography
(Vol. C, Tables 4.2.6.8 and 6.1.1.4)
;
H H 0.0000 0.0000
;
International Tables for Crystallography
(Vol. C, Table 6.1.1.4)
;
O O 0.0106 0.0060
;
International Tables for Crystallography
(Vol. C, Tables 4.2.6.8 and 6.1.1.4)
;
P P 0.1023 0.0942
;
International Tables for Crystallography
(Vol. C, Tables 4.2.6.8 and 6.1.1.4)
;

loop_
_geom_angle_atom_site_label_1
_geom_angle_atom_site_label_2
_geom_angle_atom_site_label_3
_geom_angle
C1 P1 C7 101.89(8)
C1 P1 C13 104.16(8)
C7 P1 C13 102.89(8)
C23 O1 C26 116.68(16)
C30 O2 C33 117.49(16)
C6 C1 C2 117.94(17)
C6 C1 P1 125.25(14)
C2 C1 P1 116.81(14)
C3 C2 C1 121.44(19)
C3 C2 H1 119.3
C1 C2 H1 119.3
C4 C3 C2 119.85(19)
C4 C3 H2 120.1
C2 C3 H2 120.1
C3 C4 C5 119.67(19)
C3 C4 H3 120.2
C5 C4 H3 120.2
C4 C5 C6 120.55(19)
C4 C5 H4 119.7
C6 C5 H4 119.7
C5 C6 C1 120.54(18)
C5 C6 H5 119.7
C1 C6 H5 119.7
C12 C7 C8 117.91(18)
C12 C7 P1 123.49(14)
C8 C7 P1 118.36(15)
C9 C8 C7 120.8(2)
C9 C8 H6 119.6
C7 C8 H6 119.6
C10 C9 C8 120.71(19)
C10 C9 H7 119.6
C8 C9 H7 119.6
C9 C10 C11 119.19(19)
C9 C10 H8 120.4
C11 C10 H8 120.4
C10 C11 C12 120.3(2)
C10 C11 H9 119.8
C12 C11 H9 119.8
C7 C12 C11 121.09(19)
C7 C12 H10 119.5
C11 C12 H10 119.5
C18 C13 C14 118.72(16)
C18 C13 P1 121.62(14)
C14 C13 P1 119.54(12)
C15 C14 C13 118.87(15)
C15 C14 C19 119.85(16)
C13 C14 C19 121.20(15)
C16 C15 C14 121.77(17)
C16 C15 H11 119.1
C14 C15 H11 119.1
C17 C16 C15 119.22(17)
C17 C16 H12 120.4
C15 C16 H12 120.4
C16 C17 C18 119.89(16)
C16 C17 H13 120.1
C18 C17 H13 120.1
C17 C18 C13 121.52(17)
C17 C18 H14 119.2
C13 C18 H14 119.2
C20 C19 C27 114.23(14)
C20 C19 C14 110.48(14)
C27 C19 C14 113.08(14)
C20 C19 H15 106.1
C27 C19 H15 106.1
C14 C19 H15 106.1
C21 C20 C25 117.37(17)
C21 C20 C19 119.85(16)
C25 C20 C19 122.76(15)
C22 C21 C20 121.93(17)
C22 C21 H16 119.0
C20 C21 H16 119.0
C23 C22 C21 119.25(17)
C23 C22 H17 120.4
C21 C22 H17 120.4
C22 C23 O1 124.29(17)
C22 C23 C24 120.19(18)
O1 C23 C24 115.51(16)
C25 C24 C23 119.66(17)
C25 C24 H18 120.2
C23 C24 H18 120.2
C24 C25 C20 121.52(17)
C24 C25 H19 119.2
C20 C25 H19 119.2
O1 C26 H20 109.5
O1 C26 H21 109.5
H20 C26 H21 109.5
O1 C26 H22 109.5
H20 C26 H22 109.5
H21 C26 H22 109.5
C32 C27 C28 117.28(18)
C32 C27 C19 119.21(16)
C28 C27 C19 123.49(16)
C29 C28 C27 121.40(18)
C29 C28 H23 119.3
C27 C28 H23 119.3
C30 C29 C28 120.11(18)
C30 C29 H24 119.9
C28 C29 H24 119.9
O2 C30 C29 116.03(17)
O2 C30 C31 124.42(18)
C29 C30 C31 119.55(19)
C30 C31 C32 119.67(18)
C30 C31 H25 120.2
C32 C31 H25 120.2
C31 C32 C27 121.97(17)
C31 C32 H26 119.0
C27 C32 H26 119.0
O2 C33 H27 109.5
O2 C33 H28 109.5
H27 C33 H28 109.5
O2 C33 H29 109.5
H27 C33 H29 109.5
H28 C33 H29 109.5

loop_
_geom_bond_atom_site_label_1
_geom_bond_atom_site_label_2
_geom_bond_distance
P1 C1 1.8258(19)
P1 C7 1.8344(19)
P1 C13 1.8389(18)
O1 C23 1.382(2)
O1 C26 1.408(3)
O2 C30 1.375(2)
O2 C33 1.422(2)
C1 C6 1.387(2)
C1 C2 1.397(2)
C2 C3 1.380(3)
C2 H1 0.9500
C3 C4 1.374(3)
C3 H2 0.9500
C4 C5 1.384(3)
C4 H3 0.9500
C5 C6 1.384(3)
C5 H4 0.9500
C6 H5 0.9500
C7 C12 1.381(3)
C7 C8 1.401(3)
C8 C9 1.382(3)
C8 H6 0.9500
C9 C10 1.377(3)
C9 H7 0.9500
C10 C11 1.380(3)
C10 H8 0.9500
C11 C12 1.392(3)
C11 H9 0.9500
C12 H10 0.9500
C13 C18 1.396(2)
C13 C14 1.410(2)
C14 C15 1.394(2)
C14 C19 1.534(2)
C15 C16 1.388(2)
C15 H11 0.9500
C16 C17 1.385(3)
C16 H12 0.9500
C17 C18 1.386(2)
C17 H13 0.9500
C18 H14 0.9500
C19 C20 1.526(2)
C19 C27 1.529(2)
C19 H15 1.0000
C20 C21 1.390(2)
C20 C25 1.390(2)
C21 C22 1.388(3)
C21 H16 0.9500
C22 C23 1.377(3)
C22 H17 0.9500
C23 C24 1.387(3)
C24 C25 1.383(3)
C24 H18 0.9500
C25 H19 0.9500
C26 H20 0.9800
C26 H21 0.9800
C26 H22 0.9800
C27 C32 1.391(2)
C27 C28 1.392(2)
C28 C29 1.388(3)
C28 H23 0.9500
C29 C30 1.384(3)
C29 H24 0.9500
C30 C31 1.385(3)
C31 C32 1.385(3)
C31 H25 0.9500
C32 H26 0.9500
C33 H27 0.9800
C33 H28 0.9800
C33 H29 0.9800

loop_
_geom_torsion_atom_site_label_1
_geom_torsion_atom_site_label_2
_geom_torsion_atom_site_label_3
_geom_torsion_atom_site_label_4
_geom_torsion
C7 P1 C1 C6 -93.62(17)
C13 P1 C1 C6 13.13(18)
C7 P1 C1 C2 86.59(15)
C13 P1 C1 C2 -166.66(14)
C6 C1 C2 C3 1.2(3)
P1 C1 C2 C3 -178.95(15)
C1 C2 C3 C4 -1.3(3)
C2 C3 C4 C5 0.3(3)
C3 C4 C5 C6 0.8(3)
C4 C5 C6 C1 -0.8(3)
C2 C1 C6 C5 -0.2(3)
P1 C1 C6 C5 -179.95(15)
C1 P1 C7 C12 -7.53(17)
C13 P1 C7 C12 -115.27(16)
C1 P1 C7 C8 178.27(14)
C13 P1 C7 C8 70.53(15)
C12 C7 C8 C9 0.3(3)
P1 C7 C8 C9 174.84(14)
C7 C8 C9 C10 -0.8(3)
C8 C9 C10 C11 1.1(3)
C9 C10 C11 C12 -1.0(3)
C8 C7 C12 C11 -0.2(3)
P1 C7 C12 C11 -174.43(14)
C10 C11 C12 C7 0.5(3)
C1 P1 C13 C18 -97.18(15)
C7 P1 C13 C18 8.82(17)
C1 P1 C13 C14 86.91(15)
C7 P1 C13 C14 -167.08(14)
C18 C13 C14 C15 -0.9(3)
P1 C13 C14 C15 175.08(13)
C18 C13 C14 C19 175.80(15)
P1 C13 C14 C19 -8.2(2)
C13 C14 C15 C16 1.1(3)
C19 C14 C15 C16 -175.72(16)
C14 C15 C16 C17 -0.5(3)
C15 C16 C17 C18 -0.2(3)
C16 C17 C18 C13 0.3(3)
C14 C13 C18 C17 0.3(3)
P1 C13 C18 C17 -175.65(14)
C15 C14 C19 C20 90.6(2)
C13 C14 C19 C20 -86.14(19)
C15 C14 C19 C27 -38.9(2)
C13 C14 C19 C27 144.42(17)
C27 C19 C20 C21 -94.80(19)
C14 C19 C20 C21 136.37(17)
C27 C19 C20 C25 86.9(2)
C14 C19 C20 C25 -41.9(2)
C25 C20 C21 C22 2.1(3)
C19 C20 C21 C22 -176.27(17)
C20 C21 C22 C23 0.1(3)
C21 C22 C23 O1 176.68(18)
C21 C22 C23 C24 -2.3(3)
C26 O1 C23 C22 -20.3(3)
C26 O1 C23 C24 158.74(19)
C22 C23 C24 C25 2.2(3)
O1 C23 C24 C25 -176.84(18)
C23 C24 C25 C20 0.1(3)
C21 C20 C25 C24 -2.2(3)
C19 C20 C25 C24 176.14(18)
C20 C19 C27 C32 166.44(15)
C14 C19 C27 C32 -66.1(2)
C20 C19 C27 C28 -11.8(2)
C14 C19 C27 C28 115.74(18)
C32 C27 C28 C29 -1.3(3)
C19 C27 C28 C29 176.90(16)
C27 C28 C29 C30 0.0(3)
C33 O2 C30 C29 177.19(17)
C33 O2 C30 C31 -3.4(3)
C28 C29 C30 O2 -179.13(16)
C28 C29 C30 C31 1.4(3)
O2 C30 C31 C32 179.16(16)
C29 C30 C31 C32 -1.4(3)
C30 C31 C32 C27 0.0(3)
C28 C27 C32 C31 1.3(2)
C19 C27 C32 C31 -176.99(15)
